data_4327713
loop_
_publ_author_name
'Maurits D. Janssen'
'Remco van der Rijst'
'Anthony L. Spek'
'David M. Grove'
'Gerard van Koten'

_publ_section_title
;
 Synthesis and Characterization of Bis(arenethiolato)magnesium Complexes
 with Intramolecular Coordination. X-ray Structure of
 [Mg{S(C6H4-2-CH2NMe2)}2]2
;
_journal_name_full 'Inorganic Chemistry'
_journal_page_first 3436
_journal_page_last 3439
_journal_paper_doi 10.1021/ic951288+
_journal_volume 35
_journal_year 1996
_chemical_formula_sum 'C36 H48 Mg2 N4 S4'
_chemical_formula_weight 713.64
_chemical_name_systematic
; 
 ? 
;
_space_group_IT_number 14
_symmetry_space_group_name_Hall '-P 2ybc'
_symmetry_space_group_name_H-M 'P 1 21/c 1'
_atom_sites_solution_hydrogens geom
_atom_sites_solution_primary direct
_atom_sites_solution_secondary difmap
_audit_creation_method SHELXL
_cell_angle_alpha 90.00
_cell_angle_beta 104.455(12)
_cell_angle_gamma 90.00
_cell_formula_units_Z 2
_cell_length_a 9.1464(14)
_cell_length_b 20.254(5)
_cell_length_c 10.1420(15)
_cell_measurement_temperature 150(2)
_cell_volume 1819.3(6)
_computing_structure_refinement 'SHELXL-93 (Sheldrick, 1993)'
_computing_structure_solution 'SHELXS-86 (Sheldrick, 1990)'
_diffrn_ambient_temperature 150(2)
_diffrn_radiation_monochromator graphite
_diffrn_radiation_source 'fine-focus sealed tube'
_diffrn_radiation_type MoKa
_diffrn_radiation_wavelength 0.71073
_diffrn_reflns_av_R_equivalents 0.1066
_diffrn_reflns_av_sigmaI/netI 0.1431
_diffrn_reflns_limit_h_max 11
_diffrn_reflns_limit_h_min -11
_diffrn_reflns_limit_k_max 26
_diffrn_reflns_limit_k_min -26
_diffrn_reflns_limit_l_max 13
_diffrn_reflns_limit_l_min -9
_diffrn_reflns_number 11949
_diffrn_reflns_theta_max 27.46
_diffrn_reflns_theta_min 2.01
_exptl_absorpt_coefficient_mu 0.328
_exptl_crystal_density_diffrn 1.303
_exptl_crystal_F_000 760
_refine_diff_density_max 0.421
_refine_diff_density_min -0.432
_refine_diff_density_rms 0.092
_refine_ls_extinction_method none
_refine_ls_goodness_of_fit_all 0.946
_refine_ls_goodness_of_fit_obs 1.119
_refine_ls_matrix_type full
_refine_ls_number_parameters 208
_refine_ls_number_reflns 4162
_refine_ls_number_restraints 0
_refine_ls_restrained_S_all 0.946
_refine_ls_restrained_S_obs 1.119
_refine_ls_R_factor_all 0.1400
_refine_ls_R_factor_obs 0.0660
_refine_ls_shift/esd_max 0.000
_refine_ls_shift/esd_mean 0.000
_refine_ls_structure_factor_coef Fsqd
_refine_ls_weighting_details 'w=1/[s^2^(Fo^2^)+( 0.0632P)^2^+0.0000P] where P=(Fo^2^+2Fc^2^)/3'
_refine_ls_weighting_scheme calc
_refine_ls_wR_factor_all 0.1494
_refine_ls_wR_factor_obs 0.1264
_reflns_number_observed 2209
_reflns_number_total 4162
_reflns_observed_criterion >2sigma(I)
_cod_data_source_file ic9512882B.cif
_cod_data_source_block shelxl
_cod_depositor_comments
;
The following automatic conversions were performed:

'_refine_ls_weighting_scheme' value 'calc w=1/[s^2^(Fo^2^)+(
0.0632P)^2^+0.0000P] where P=(Fo^2^+2Fc^2^)/3' was changed to 'calc'.
New tag '_refine_ls_weighting_details' was created. The value of the
new tag was set to 'w=1/[s^2^(Fo^2^)+( 0.0632P)^2^+0.0000P] where
P=(Fo^2^+2Fc^2^)/3'.

Automatic conversion script
Id: cif_fix_values 3143 2015-03-26 13:38:13Z robertas 
;
_cod_original_cell_volume 1819.4(6)
_cod_original_sg_symbol_H-M 'P 21/c'
_cod_database_code 4327713

loop_
_symmetry_equiv_pos_as_xyz
'x, y, z'
'-x, y+1/2, -z+1/2'
'-x, -y, -z'
'x, -y-1/2, z-1/2'

loop_
_atom_site_aniso_label
_atom_site_aniso_U_11
_atom_site_aniso_U_22
_atom_site_aniso_U_33
_atom_site_aniso_U_23
_atom_site_aniso_U_13
_atom_site_aniso_U_12
S1 0.0230(5) 0.0272(6) 0.0151(5) -0.0051(4) 0.0038(4) -0.0056(5)
S2 0.0254(6) 0.0290(6) 0.0205(5) -0.0049(4) 0.0088(4) -0.0017(5)
Mg1 0.0186(7) 0.0231(8) 0.0129(6) -0.0015(5) 0.0012(5) -0.0007(6)
N1 0.021(2) 0.024(2) 0.016(2) -0.0021(14) 0.0025(14) 0.0019(14)
N2 0.017(2) 0.025(2) 0.014(2) 0.0012(14) 0.0017(13) 0.0025(14)
C11 0.025(2) 0.018(2) 0.017(2) 0.000(2) 0.004(2) -0.002(2)
C12 0.025(2) 0.021(2) 0.017(2) 0.000(2) 0.004(2) -0.003(2)
C13 0.028(2) 0.027(2) 0.016(2) 0.001(2) 0.000(2) -0.006(2)
C14 0.038(3) 0.025(2) 0.016(2) -0.004(2) 0.011(2) -0.007(2)
C15 0.031(2) 0.025(2) 0.024(2) -0.001(2) 0.012(2) -0.003(2)
C16 0.025(2) 0.023(2) 0.021(2) 0.003(2) 0.005(2) -0.002(2)
C17 0.021(2) 0.026(2) 0.019(2) 0.004(2) -0.001(2) 0.004(2)
C18 0.023(2) 0.034(3) 0.025(2) -0.004(2) 0.001(2) -0.006(2)
C19 0.018(2) 0.047(3) 0.024(2) 0.000(2) 0.000(2) 0.010(2)
C21 0.023(2) 0.030(2) 0.016(2) 0.001(2) 0.006(2) -0.004(2)
C22 0.024(2) 0.024(2) 0.018(2) 0.006(2) 0.006(2) 0.000(2)
C23 0.031(3) 0.029(3) 0.029(2) 0.002(2) 0.005(2) 0.002(2)
C24 0.036(3) 0.034(3) 0.033(3) -0.011(2) -0.001(2) -0.013(2)
C25 0.022(2) 0.043(3) 0.035(3) -0.009(2) 0.001(2) -0.008(2)
C26 0.021(2) 0.032(3) 0.030(2) -0.001(2) 0.009(2) 0.000(2)
C27 0.024(2) 0.022(2) 0.019(2) 0.003(2) 0.001(2) 0.005(2)
C28 0.029(2) 0.025(2) 0.023(2) -0.002(2) 0.009(2) 0.004(2)
C29 0.019(2) 0.033(3) 0.028(2) 0.002(2) -0.003(2) 0.001(2)

loop_
_atom_site_label
_atom_site_type_symbol
_atom_site_fract_x
_atom_site_fract_y
_atom_site_fract_z
_atom_site_U_iso_or_equiv
_atom_site_thermal_displace_type
_atom_site_occupancy
_atom_site_calc_flag
_atom_site_refinement_flags
S1 S 0.57901(11) 0.46137(5) 0.40305(10) 0.0219(2) Uani 1 d .
S2 S 0.17822(12) 0.39844(5) 0.62447(10) 0.0244(3) Uani 1 d .
Mg1 Mg 0.35436(14) 0.42448(6) 0.48577(12) 0.0187(3) Uani 1 d .
N1 N 0.2032(3) 0.4456(2) 0.2783(3) 0.0207(8) Uani 1 d .
N2 N 0.4500(3) 0.3223(2) 0.5180(3) 0.0192(7) Uani 1 d .
C11 C 0.5456(4) 0.4410(2) 0.2293(4) 0.0203(9) Uani 1 d .
C12 C 0.4008(4) 0.4505(2) 0.1420(4) 0.0208(9) Uani 1 d .
C13 C 0.3771(5) 0.4303(2) 0.0072(4) 0.0244(9) Uani 1 d .
H13 H 0.2803(5) 0.4366(2) -0.0529(4) 0.029 Uiso 1 calc R
C14 C 0.4872(5) 0.4017(2) -0.0415(4) 0.0258(10) Uani 1 d .
H14 H 0.4663(5) 0.3878(2) -0.1337(4) 0.031 Uiso 1 calc R
C15 C 0.6311(5) 0.3928(2) 0.0440(4) 0.0261(10) Uani 1 d .
H15 H 0.7096(5) 0.3736(2) 0.0108(4) 0.031 Uiso 1 calc R
C16 C 0.6567(5) 0.4128(2) 0.1782(4) 0.0232(9) Uani 1 d .
H16 H 0.7543(5) 0.4067(2) 0.2372(4) 0.028 Uiso 1 calc R
C17 C 0.2774(4) 0.4847(2) 0.1892(4) 0.0230(9) Uani 1 d .
H17A H 0.3199(4) 0.5251(2) 0.2390(4) 0.028 Uiso 1 calc R
H17B H 0.1989(4) 0.4987(2) 0.1079(4) 0.028 Uiso 1 calc R
C18 C 0.1309(5) 0.3873(2) 0.2015(4) 0.0282(10) Uani 1 d .
H18A H 0.2086(5) 0.3589(2) 0.1800(4) 0.042 Uiso 1 calc R
H18B H 0.0606(5) 0.4017(2) 0.1168(4) 0.042 Uiso 1 calc R
H18C H 0.0757(5) 0.3626(2) 0.2567(4) 0.042 Uiso 1 calc R
C19 C 0.0835(4) 0.4871(2) 0.3089(4) 0.0306(11) Uani 1 d .
H19A H 0.1289(4) 0.5262(2) 0.3600(4) 0.046 Uiso 1 calc R
H19B H 0.0285(4) 0.4618(2) 0.3634(4) 0.046 Uiso 1 calc R
H19C H 0.0135(4) 0.5009(2) 0.2236(4) 0.046 Uiso 1 calc R
C21 C 0.1010(4) 0.3289(2) 0.5258(4) 0.0227(9) Uani 1 d .
C22 C 0.1932(4) 0.2768(2) 0.5055(4) 0.0220(9) Uani 1 d .
C23 C 0.1311(5) 0.2247(2) 0.4195(4) 0.0300(10) Uani 1 d .
H23 H 0.1943(5) 0.1899(2) 0.4034(4) 0.036 Uiso 1 calc R
C24 C -0.0214(5) 0.2233(2) 0.3579(5) 0.0363(12) Uani 1 d .
H24 H -0.0631(5) 0.1880(2) 0.2987(5) 0.044 Uiso 1 calc R
C25 C -0.1125(5) 0.2732(2) 0.3825(4) 0.0342(11) Uani 1 d .
H25 H -0.2180(5) 0.2717(2) 0.3422(4) 0.041 Uiso 1 calc R
C26 C -0.0520(5) 0.3255(2) 0.4653(4) 0.0274(10) Uani 1 d .
H26 H -0.1165(5) 0.3598(2) 0.4811(4) 0.033 Uiso 1 calc R
C27 C 0.3574(4) 0.2768(2) 0.5768(4) 0.0225(9) Uani 1 d .
H27A H 0.3684(4) 0.2888(2) 0.6734(4) 0.027 Uiso 1 calc R
H27B H 0.3972(4) 0.2314(2) 0.5747(4) 0.027 Uiso 1 calc R
C28 C 0.4665(5) 0.2946(2) 0.3890(4) 0.0253(10) Uani 1 d .
H28A H 0.5279(5) 0.3243(2) 0.3486(4) 0.038 Uiso 1 calc R
H28B H 0.3666(5) 0.2894(2) 0.3262(4) 0.038 Uiso 1 calc R
H28C H 0.5161(5) 0.2514(2) 0.4058(4) 0.038 Uiso 1 calc R
C29 C 0.6024(4) 0.3251(2) 0.6141(4) 0.0282(10) Uani 1 d .
H29A H 0.5939(4) 0.3436(2) 0.7012(4) 0.042 Uiso 1 calc R
H29B H 0.6688(4) 0.3531(2) 0.5758(4) 0.042 Uiso 1 calc R
H29C H 0.6447(4) 0.2805(2) 0.6287(4) 0.042 Uiso 1 calc R

loop_
_atom_type_symbol
_atom_type_description
_atom_type_scat_dispersion_real
_atom_type_scat_dispersion_imag
_atom_type_scat_source
C C 0.0033 0.0016 'International Tables Vol C Tables 4.2.6.8 and 6.1.1.4'
H H 0.0000 0.0000 'International Tables Vol C Tables 4.2.6.8 and 6.1.1.4'
Mg Mg 0.0486 0.0363 'International Tables Vol C Tables 4.2.6.8 and 6.1.1.4'
N N 0.0061 0.0033 'International Tables Vol C Tables 4.2.6.8 and 6.1.1.4'
S S 0.1246 0.1234 'International Tables Vol C Tables 4.2.6.8 and 6.1.1.4'

loop_
_geom_angle_atom_site_label_1
_geom_angle_atom_site_label_2
_geom_angle_atom_site_label_3
_geom_angle
_geom_angle_site_symmetry_3
C11 S1 Mg1 108.15(14) .
C11 S1 Mg1 127.66(13) 3_666
Mg1 S1 Mg1 104.11(5) 3_666
C21 S2 Mg1 94.22(13) .
N2 Mg1 N1 116.00(12) .
N2 Mg1 S2 90.36(9) .
N1 Mg1 S2 103.84(10) .
N2 Mg1 S1 90.07(9) .
N1 Mg1 S1 89.67(9) .
S2 Mg1 S1 164.70(6) .
N2 Mg1 S1 136.39(10) 3_666
N1 Mg1 S1 105.15(10) 3_666
S2 Mg1 S1 93.41(5) 3_666
S1 Mg1 S1 75.89(5) 3_666
C19 N1 C18 108.0(3) .
C19 N1 C17 107.5(3) .
C18 N1 C17 108.5(3) .
C19 N1 Mg1 103.1(2) .
C18 N1 Mg1 115.5(2) .
C17 N1 Mg1 113.7(2) .
C28 N2 C27 108.6(3) .
C28 N2 C29 108.1(3) .
C27 N2 C29 107.3(3) .
C28 N2 Mg1 110.4(2) .
C27 N2 Mg1 113.2(2) .
C29 N2 Mg1 109.2(2) .
C16 C11 C12 119.1(3) .
C16 C11 S1 120.9(3) .
C12 C11 S1 119.8(3) .
C13 C12 C11 117.9(4) .
C13 C12 C17 120.3(4) .
C11 C12 C17 121.7(3) .
C14 C13 C12 122.4(4) .
C13 C14 C15 120.0(4) .
C16 C15 C14 118.4(4) .
C11 C16 C15 122.2(4) .
N1 C17 C12 116.3(3) .
C26 C21 C22 118.5(4) .
C26 C21 S2 120.5(3) .
C22 C21 S2 121.0(3) .
C23 C22 C21 119.8(4) .
C23 C22 C27 120.3(4) .
C21 C22 C27 119.9(4) .
C24 C23 C22 120.4(4) .
C25 C24 C23 119.6(4) .
C24 C25 C26 120.5(4) .
C25 C26 C21 121.1(4) .
N2 C27 C22 114.4(3) .

loop_
_geom_bond_atom_site_label_1
_geom_bond_atom_site_label_2
_geom_bond_distance
_geom_bond_site_symmetry_2
S1 C11 1.761(4) .
S1 Mg1 2.519(2) .
S1 Mg1 2.578(2) 3_666
S2 C21 1.769(4) .
S2 Mg1 2.446(2) .
Mg1 N2 2.238(3) .
Mg1 N1 2.252(3) .
Mg1 S1 2.578(2) 3_666
N1 C19 1.473(5) .
N1 C18 1.476(5) .
N1 C17 1.486(5) .
N2 C28 1.466(4) .
N2 C27 1.475(5) .
N2 C29 1.489(4) .
C11 C16 1.375(5) .
C11 C12 1.411(5) .
C12 C13 1.391(5) .
C12 C17 1.500(5) .
C13 C14 1.356(6) .
C14 C15 1.396(5) .
C15 C16 1.383(5) .
C21 C26 1.383(5) .
C21 C22 1.399(6) .
C22 C23 1.396(6) .
C22 C27 1.496(5) .
C23 C24 1.380(6) .
C24 C25 1.371(6) .
C25 C26 1.380(6) .
